data_7247030
loop_
_publ_author_name
'Faraonov, Maxim A.'
'Yudanova, Evgeniya I.'
'Kuzmin, Alexey V.'
'Khasanov, Salavat S.'
'Troyanov, Sergey I.'
'Otsuka, Akihiro'
'Yamochi, Hideki'
'Kitagawa, Hiroshi'
'Konarev, Dmitri V.'

_publ_section_title
;
 Synthesis, structure and properties of coordination complexes of tin(ii)
 phthalocyanine and naphthalocyanine with transition metal fragments
;
_journal_issue 33
_journal_name_full CrystEngComm
_journal_page_first 4620
_journal_page_last 4637
_journal_paper_doi 10.1039/D3CE00564J
_journal_volume 25
_journal_year 2023
_chemical_formula_moiety 'C32 H16 N8 Sn, C8 H5 O3 V, C6 H4 Cl2'
_chemical_formula_sum 'C46 H25 Cl2 N8 O3 Sn V'
_chemical_formula_weight 978.27
_space_group_crystal_system triclinic
_space_group_IT_number 2
_space_group_name_Hall '-P 1'
_space_group_name_H-M_alt 'P -1'
_atom_sites_solution_hydrogens geom
_atom_sites_solution_primary direct
_atom_sites_solution_secondary difmap
_audit_creation_method SHELXL-2013
_audit_update_record
;
2023-05-20 deposited with the CCDC.	2023-07-13 downloaded from the CCDC.
;
_cell_angle_alpha 99.140(2)
_cell_angle_beta 103.140(2)
_cell_angle_gamma 109.704(2)
_cell_formula_units_Z 2
_cell_length_a 12.1076(3)
_cell_length_b 12.5476(3)
_cell_length_c 13.9976(3)
_cell_measurement_reflns_used 23648
_cell_measurement_temperature 130(1)
_cell_measurement_theta_max 28.6750
_cell_measurement_theta_min 3.5210
_cell_volume 1884.19(9)
_computing_cell_refinement 'CrysAlisPro 1.171.38.46 (Rigaku OD, 2015)'
_computing_data_collection 'CrysAlisPro 1.171.38.46 (Rigaku OD, 2015)'
_computing_data_reduction 'CrysAlisPro 1.171.38.46 (Rigaku OD, 2015)'
_computing_molecular_graphics WinGx
_computing_publication_material WinGx
_computing_structure_refinement 'SHELXL-2013 (Sheldrick, 2013)'
_computing_structure_solution 'SHELXS-2013 (Sheldrick, 2013)'
_diffrn_ambient_environment N~2~
_diffrn_ambient_temperature 130(1)
_diffrn_detector 'CCD plate'
_diffrn_detector_area_resol_mean 10.4566
_diffrn_detector_type AtlasS2
_diffrn_measured_fraction_theta_full 0.997
_diffrn_measured_fraction_theta_max 0.990
_diffrn_measurement_device 'four-circle diffractometer'
_diffrn_measurement_device_type 'Xcalibur, AtlasS2, Gemini'
_diffrn_radiation_monochromator graphite
_diffrn_radiation_probe x-ray
_diffrn_radiation_type 'Mo K\a'
_diffrn_radiation_wavelength 0.71073
_diffrn_reflns_av_R_equivalents 0.0166
_diffrn_reflns_av_unetI/netI 0.0162
_diffrn_reflns_Laue_measured_fraction_full 0.997
_diffrn_reflns_Laue_measured_fraction_max 0.990
_diffrn_reflns_limit_h_max 16
_diffrn_reflns_limit_h_min -16
_diffrn_reflns_limit_k_max 16
_diffrn_reflns_limit_k_min -16
_diffrn_reflns_limit_l_max 18
_diffrn_reflns_limit_l_min -18
_diffrn_reflns_number 32605
_diffrn_reflns_point_group_measured_fraction_full 0.997
_diffrn_reflns_point_group_measured_fraction_max 0.990
_diffrn_reflns_theta_full 25.242
_diffrn_reflns_theta_max 28.698
_diffrn_reflns_theta_min 3.471
_diffrn_source 'fine-focus sealed X-ray tube'
_diffrn_source_type 'Enhance (Mo) X-ray Source'
_exptl_absorpt_coefficient_mu 1.111
_exptl_absorpt_correction_T_max 1.00000
_exptl_absorpt_correction_T_min 0.84674
_exptl_absorpt_correction_type multi-scan
_exptl_absorpt_process_details
;
CrysAlisPro 1.171.38.41 (Rigaku Oxford Diffraction, 2015)
Empirical absorption correction using spherical harmonics,
 implemented in SCALE3 ABSPACK scaling algorithm.
;
_exptl_crystal_colour black
_exptl_crystal_density_diffrn 1.724
_exptl_crystal_description plate
_exptl_crystal_F_000 976
_exptl_crystal_size_max 0.400
_exptl_crystal_size_mid 0.200
_exptl_crystal_size_min 0.050
_refine_diff_density_max 0.464
_refine_diff_density_min -0.294
_refine_diff_density_rms 0.056
_refine_ls_extinction_method none
_refine_ls_goodness_of_fit_ref 1.059
_refine_ls_hydrogen_treatment constr
_refine_ls_matrix_type full
_refine_ls_number_parameters 620
_refine_ls_number_reflns 9638
_refine_ls_number_restraints 392
_refine_ls_restrained_S_all 1.052
_refine_ls_R_factor_all 0.0203
_refine_ls_R_factor_gt 0.0184
_refine_ls_shift/su_max 0.005
_refine_ls_shift/su_mean 0.000
_refine_ls_structure_factor_coef Fsqd
_refine_ls_weighting_details
;
 w=1/[\s^2^(Fo^2^)+(0.0229P)^2^+1.0031P]
 where P=(Fo^2^+2Fc^2^)/3
;
_refine_ls_weighting_scheme calc
_refine_ls_wR_factor_gt 0.0482
_refine_ls_wR_factor_ref 0.0492
_reflns_Friedel_coverage 0.000
_reflns_number_gt 9108
_reflns_number_total 9638
_reflns_threshold_expression 'I > 2\s(I)'
_cod_data_source_file d3ce00564j2.cif
_cod_data_source_block CpVCO3SnPcC6H4Cl2
_cod_depositor_comments 'Adding full bibliography for 7247026--7247038.cif.'
_cod_original_cell_volume 1884.18(8)
_cod_database_code 7247030
_shelx_space_group_comment
;
The symmetry employed for this shelxl refinement is uniquely defined
by the following loop, which should always be used as a source of
symmetry information in preference to the above space-group names.
They are only intended as comments.
;
_shelx_estimated_absorpt_t_min 0.665
_shelx_estimated_absorpt_t_max 0.947
_shelxl_version_number 2013-2

loop_
_space_group_symop_operation_xyz
'x, y, z'
'-x, -y, -z'

loop_
_atom_site_label
_atom_site_type_symbol
_atom_site_fract_x
_atom_site_fract_y
_atom_site_fract_z
_atom_site_U_iso_or_equiv
_atom_site_adp_type
_atom_site_occupancy
_atom_site_site_symmetry_order
_atom_site_calc_flag
_atom_site_refinement_flags_posn
_atom_site_refinement_flags_adp
_atom_site_refinement_flags_occupancy
_atom_site_disorder_assembly
_atom_site_disorder_group
Sn Sn 0.40048(2) 0.27629(2) 0.35648(2) 0.01115(3) Uani 1 1 d . U . . .
N1 N 0.37071(10) 0.26381(10) 0.50300(8) 0.0134(2) Uani 1 1 d . U . . .
N2 N 0.57122(10) 0.26514(10) 0.43779(8) 0.0133(2) Uani 1 1 d . U . . .
N3 N 0.53917(10) 0.42063(10) 0.32517(8) 0.0137(2) Uani 1 1 d . U . . .
N4 N 0.33891(10) 0.41954(10) 0.39045(8) 0.0145(2) Uani 1 1 d . U . . .
N5 N 0.21371(10) 0.34465(10) 0.49697(8) 0.0144(2) Uani 1 1 d . U . . .
N6 N 0.50317(10) 0.16344(10) 0.56052(8) 0.0142(2) Uani 1 1 d . U . . .
N7 N 0.69935(10) 0.34367(10) 0.33460(8) 0.0144(2) Uani 1 1 d . U . . .
N8 N 0.41364(10) 0.52963(10) 0.27431(9) 0.0153(2) Uani 1 1 d . U . . .
C1 C 0.27518(12) 0.28243(11) 0.53179(10) 0.0138(2) Uani 1 1 d . U . . .
C2 C 0.25157(12) 0.22310(11) 0.61068(10) 0.0141(2) Uani 1 1 d . U . . .
C3 C 0.33773(12) 0.17198(11) 0.63055(10) 0.0139(2) Uani 1 1 d . U . . .
C4 C 0.41142(12) 0.19830(11) 0.56207(10) 0.0135(2) Uani 1 1 d . U . . .
C5 C 0.57651(11) 0.19512(11) 0.50380(10) 0.0135(2) Uani 1 1 d . U . . .
C6 C 0.68126(12) 0.16240(11) 0.50642(10) 0.0140(2) Uani 1 1 d . U . . .
C7 C 0.73904(12) 0.21577(11) 0.44074(10) 0.0142(2) Uani 1 1 d . U . . .
C8 C 0.66924(11) 0.28044(11) 0.39896(10) 0.0136(2) Uani 1 1 d . U . . .
C9 C 0.63864(12) 0.40749(11) 0.30048(10) 0.0141(2) Uani 1 1 d . U . . .
C10 C 0.66844(12) 0.47410(11) 0.22743(10) 0.0144(2) Uani 1 1 d . U . . .
C11 C 0.58367(12) 0.52705(11) 0.20899(10) 0.0152(2) Uani 1 1 d . U . . .
C12 C 0.50473(12) 0.49395(11) 0.27220(10) 0.0143(2) Uani 1 1 d . U . . .
C13 C 0.33944(12) 0.49678(11) 0.33014(10) 0.0149(2) Uani 1 1 d . U . . .
C14 C 0.23928(12) 0.53514(11) 0.33208(10) 0.0151(2) Uani 1 1 d . U . . .
C15 C 0.17814(12) 0.47735(11) 0.39427(10) 0.0150(2) Uani 1 1 d . U . . .
C16 C 0.24367(12) 0.40745(11) 0.43179(10) 0.0144(2) Uani 1 1 d . U . . .
C17 C 0.16501(12) 0.21253(12) 0.66327(10) 0.0167(2) Uani 1 1 d . U . . .
H17 H 0.1073 0.2483 0.6507 0.020 Uiso 1 1 calc R U . . .
C18 C 0.16668(13) 0.14758(13) 0.73469(11) 0.0199(3) Uani 1 1 d . U . . .
H18 H 0.1077 0.1372 0.7707 0.024 Uiso 1 1 calc R U . . .
C19 C 0.25362(13) 0.09690(13) 0.75473(11) 0.0203(3) Uani 1 1 d . U . . .
H19 H 0.2528 0.0536 0.8046 0.024 Uiso 1 1 calc R U . . .
C20 C 0.34082(13) 0.10849(12) 0.70346(10) 0.0175(3) Uani 1 1 d . U . . .
H20 H 0.4001 0.0746 0.7175 0.021 Uiso 1 1 calc R U . . .
C21 C 0.72754(12) 0.09546(12) 0.56147(10) 0.0169(2) Uani 1 1 d . U . . .
H21 H 0.6891 0.0606 0.6071 0.020 Uiso 1 1 calc R U . . .
C22 C 0.83215(13) 0.08177(13) 0.54697(11) 0.0190(3) Uani 1 1 d . U . . .
H22 H 0.8655 0.0360 0.5829 0.023 Uiso 1 1 calc R U . . .
C23 C 0.88958(12) 0.13425(12) 0.48030(11) 0.0189(3) Uani 1 1 d . U . . .
H23 H 0.9604 0.1225 0.4713 0.023 Uiso 1 1 calc R U . . .
C24 C 0.84487(12) 0.20296(12) 0.42733(10) 0.0166(2) Uani 1 1 d . U . . .
H24 H 0.8849 0.2400 0.3835 0.020 Uiso 1 1 calc R U . . .
C25 C 0.75619(13) 0.48620(12) 0.17572(10) 0.0181(3) Uani 1 1 d . U . . .
H25 H 0.8141 0.4506 0.1880 0.022 Uiso 1 1 calc R U . . .
C26 C 0.75475(14) 0.55276(14) 0.10548(12) 0.0240(3) Uani 1 1 d . U . . .
H26 H 0.8134 0.5632 0.0692 0.029 Uiso 1 1 calc R U . . .
C27 C 0.66916(15) 0.60471(14) 0.08686(12) 0.0247(3) Uani 1 1 d . U . . .
H27 H 0.6706 0.6490 0.0377 0.030 Uiso 1 1 calc R U . . .
C28 C 0.58243(13) 0.59327(12) 0.13818(11) 0.0196(3) Uani 1 1 d . U . . .
H28 H 0.5246 0.6290 0.1256 0.024 Uiso 1 1 calc R U . . .
C29 C 0.19849(13) 0.60985(12) 0.28398(11) 0.0186(3) Uani 1 1 d . U . . .
H29 H 0.2413 0.6510 0.2435 0.022 Uiso 1 1 calc R U . . .
C30 C 0.09276(13) 0.62198(13) 0.29749(11) 0.0203(3) Uani 1 1 d . U . . .
H30 H 0.0620 0.6714 0.2648 0.024 Uiso 1 1 calc R U . . .
C31 C 0.03057(13) 0.56263(13) 0.35849(11) 0.0198(3) Uani 1 1 d . U . . .
H31 H -0.0417 0.5725 0.3661 0.024 Uiso 1 1 calc R U . . .
C32 C 0.07252(13) 0.48979(12) 0.40792(10) 0.0173(3) Uani 1 1 d . U . . .
H32 H 0.0306 0.4499 0.4495 0.021 Uiso 1 1 calc R U . . .
V V 0.25679(2) 0.11270(2) 0.18719(2) 0.01270(5) Uani 1 1 d . U . . .
C33 C 0.14506(12) 0.12634(12) 0.26221(10) 0.0177(2) Uani 1 1 d . U . . .
C34 C 0.15901(13) -0.04618(13) 0.18030(11) 0.0204(3) Uani 1 1 d . U . . .
C35 C 0.37814(13) 0.05484(12) 0.24455(11) 0.0181(3) Uani 1 1 d . U . . .
O1 O 0.07211(10) 0.13000(11) 0.30239(9) 0.0284(2) Uani 1 1 d . U . . .
O2 O 0.10007(11) -0.14101(10) 0.17758(9) 0.0318(3) Uani 1 1 d . U . . .
O3 O 0.44989(11) 0.01674(10) 0.27402(9) 0.0282(2) Uani 1 1 d . U . . .
C36 C 0.15158(14) 0.15286(14) 0.04987(11) 0.0225(3) Uani 1 1 d . U . . .
H36 H 0.0699 0.1488 0.0403 0.027 Uiso 1 1 calc R U . . .
C37 C 0.18506(14) 0.06096(14) 0.01335(11) 0.0231(3) Uani 1 1 d . U . . .
H37 H 0.1299 -0.0160 -0.0246 0.028 Uiso 1 1 calc R U . . .
C38 C 0.31470(14) 0.10275(13) 0.04282(11) 0.0214(3) Uani 1 1 d . U . . .
H38 H 0.3620 0.0590 0.0279 0.026 Uiso 1 1 calc R U . . .
C39 C 0.36167(13) 0.22096(13) 0.09830(10) 0.0195(3) Uani 1 1 d . U . . .
H39 H 0.4462 0.2709 0.1273 0.023 Uiso 1 1 calc R U . . .
C40 C 0.26017(14) 0.25224(13) 0.10312(11) 0.0201(3) Uani 1 1 d . U . . .
H40 H 0.2646 0.3265 0.1362 0.024 Uiso 1 1 calc R U . . .
Cl1 Cl 0.6291(2) 0.1122(2) 0.13314(14) 0.0278(2) Uani 0.734(3) 1 d D U P A 1
Cl2 Cl 0.58691(13) 0.20491(18) -0.06424(12) 0.0407(3) Uani 0.734(3) 1 d D U P A 1
C1S C 0.75149(18) 0.1983(5) 0.1003(3) 0.0215(4) Uani 0.734(3) 1 d DG U P A 1
C2S C 0.73327(14) 0.2400(3) 0.01420(18) 0.0251(4) Uani 0.734(3) 1 d DG U P A 1
C3S C 0.83361(18) 0.3127(4) -0.0087(2) 0.0340(5) Uani 0.734(3) 1 d DG U P A 1
H3S H 0.8212 0.3412 -0.0675 0.041 Uiso 0.734(3) 1 calc R U P A 1
C4S C 0.95217(15) 0.3436(5) 0.0546(3) 0.0371(6) Uani 0.734(3) 1 d DG U P A 1
H4S H 1.0208 0.3932 0.0389 0.044 Uiso 0.734(3) 1 calc R U P A 1
C5S C 0.97040(16) 0.3018(6) 0.1406(4) 0.0325(6) Uani 0.734(3) 1 d DG U P A 1
H5S H 1.0514 0.3229 0.1838 0.039 Uiso 0.734(3) 1 calc R U P A 1
C6S C 0.8701(2) 0.2292(6) 0.1635(4) 0.0267(6) Uani 0.734(3) 1 d DG U P A 1
H6S H 0.8825 0.2006 0.2223 0.032 Uiso 0.734(3) 1 calc R U P A 1
Cl3 Cl 0.6268(6) 0.1219(7) 0.1099(5) 0.0370(10) Uani 0.250(3) 1 d D U P B 2
Cl4 Cl 0.6189(4) 0.2254(5) -0.0826(4) 0.0471(12) Uani 0.250(3) 1 d D U P B 2
C11S C 0.7601(5) 0.2058(15) 0.0890(9) 0.0221(10) Uani 0.250(3) 1 d DG U P B 2
C12S C 0.7569(4) 0.2558(9) 0.0072(6) 0.0247(9) Uani 0.250(3) 1 d DG U P B 2
C13S C 0.8660(5) 0.3260(11) -0.0060(8) 0.0320(10) Uani 0.250(3) 1 d DG U P B 2
H13S H 0.8638 0.3602 -0.0619 0.038 Uiso 0.250(3) 1 calc R U P B 2
C14S C 0.9782(4) 0.3460(15) 0.0626(10) 0.0361(11) Uani 0.250(3) 1 d DG U P B 2
H14S H 1.0528 0.3939 0.0535 0.043 Uiso 0.250(3) 1 calc R U P B 2
C15S C 0.9814(5) 0.2960(18) 0.1444(12) 0.0320(11) Uani 0.250(3) 1 d DG U P B 2
H15S H 1.0582 0.3097 0.1913 0.038 Uiso 0.250(3) 1 calc R U P B 2
C16S C 0.8724(6) 0.2258(19) 0.1576(11) 0.0248(9) Uani 0.250(3) 1 d DG U P B 2
H16S H 0.8745 0.1916 0.2135 0.030 Uiso 0.250(3) 1 calc R U P B 2
Cl5 Cl 0.6556(17) 0.264(2) -0.1079(18) 0.026(7) Uiso 0.0159(12) 1 d D . P C 3
Cl6 Cl 0.9457(17) 0.393(2) -0.0231(18) 0.034(7) Uiso 0.0159(12) 1 d D . P C 3
C21S C 0.738(2) 0.246(3) 0.002(2) 0.0244(10) Uiso 0.0159(12) 1 d DG U P C 3
C22S C 0.865(2) 0.298(4) 0.036(3) 0.03(3) Uiso 0.0159(12) 1 d DG . P C 3
C23S C 0.930(3) 0.275(5) 0.121(4) 0.0295(13) Uiso 0.0159(12) 1 d DG U P C 3
H23S H 1.0172 0.3101 0.1444 0.035 Uiso 0.0159(12) 1 calc R U P C 3
C24S C 0.866(4) 0.199(6) 0.171(4) 0.0259(10) Uiso 0.0159(12) 1 d DG U P C 3
H24S H 0.9105 0.1834 0.2283 0.031 Uiso 0.0159(12) 1 calc R U P C 3
C25S C 0.739(4) 0.147(6) 0.136(4) 0.07(5) Uiso 0.0159(12) 1 d DG . P C 3
H25S H 0.6954 0.0957 0.1702 0.083 Uiso 0.0159(12) 1 calc R U P C 3
C26S C 0.674(3) 0.170(5) 0.052(3) 0.060 Uiso 0.0159(12) 1 d DG U P C 3
H26S H 0.5869 0.1349 0.0282 0.072 Uiso 0.0159(12) 1 calc R U P C 3

loop_
_atom_site_aniso_label
_atom_site_aniso_U_11
_atom_site_aniso_U_22
_atom_site_aniso_U_33
_atom_site_aniso_U_23
_atom_site_aniso_U_13
_atom_site_aniso_U_12
Sn 0.01137(4) 0.01218(4) 0.01140(5) 0.00448(3) 0.00415(3) 0.00529(3)
N1 0.0141(5) 0.0159(5) 0.0133(5) 0.0056(4) 0.0056(4) 0.0078(4)
N2 0.0123(5) 0.0154(5) 0.0137(5) 0.0059(4) 0.0046(4) 0.0058(4)
N3 0.0138(5) 0.0139(5) 0.0151(5) 0.0062(4) 0.0055(4) 0.0057(4)
N4 0.0165(5) 0.0145(5) 0.0154(5) 0.0053(4) 0.0063(4) 0.0080(4)
N5 0.0155(5) 0.0155(5) 0.0143(5) 0.0040(4) 0.0055(4) 0.0077(4)
N6 0.0139(5) 0.0157(5) 0.0147(5) 0.0054(4) 0.0048(4) 0.0065(4)
N7 0.0141(5) 0.0155(5) 0.0139(5) 0.0045(4) 0.0047(4) 0.0053(4)
N8 0.0166(5) 0.0137(5) 0.0161(5) 0.0058(4) 0.0047(4) 0.0059(4)
C1 0.0149(6) 0.0148(6) 0.0124(6) 0.0031(5) 0.0048(5) 0.0064(5)
C2 0.0142(6) 0.0146(6) 0.0123(6) 0.0029(5) 0.0032(5) 0.0051(5)
C3 0.0141(6) 0.0143(6) 0.0131(6) 0.0033(5) 0.0049(5) 0.0050(5)
C4 0.0146(6) 0.0137(6) 0.0123(6) 0.0042(5) 0.0038(5) 0.0055(5)
C5 0.0129(6) 0.0145(6) 0.0127(6) 0.0038(5) 0.0024(5) 0.0055(5)
C6 0.0126(5) 0.0147(6) 0.0141(6) 0.0033(5) 0.0033(5) 0.0053(5)
C7 0.0135(6) 0.0145(6) 0.0137(6) 0.0032(5) 0.0028(5) 0.0051(5)
C8 0.0118(5) 0.0145(6) 0.0139(6) 0.0032(5) 0.0037(5) 0.0048(5)
C9 0.0134(6) 0.0140(6) 0.0135(6) 0.0037(5) 0.0044(5) 0.0036(5)
C10 0.0146(6) 0.0132(6) 0.0129(6) 0.0034(5) 0.0035(5) 0.0026(5)
C11 0.0160(6) 0.0133(6) 0.0144(6) 0.0040(5) 0.0043(5) 0.0032(5)
C12 0.0151(6) 0.0115(6) 0.0146(6) 0.0044(5) 0.0034(5) 0.0033(5)
C13 0.0167(6) 0.0127(6) 0.0148(6) 0.0039(5) 0.0032(5) 0.0060(5)
C14 0.0163(6) 0.0135(6) 0.0145(6) 0.0020(5) 0.0026(5) 0.0065(5)
C15 0.0174(6) 0.0134(6) 0.0141(6) 0.0020(5) 0.0033(5) 0.0074(5)
C16 0.0158(6) 0.0139(6) 0.0143(6) 0.0024(5) 0.0046(5) 0.0071(5)
C17 0.0153(6) 0.0193(6) 0.0166(6) 0.0047(5) 0.0053(5) 0.0075(5)
C18 0.0196(6) 0.0239(7) 0.0198(7) 0.0079(5) 0.0112(5) 0.0083(6)
C19 0.0237(7) 0.0227(7) 0.0192(7) 0.0111(6) 0.0103(6) 0.0097(6)
C20 0.0187(6) 0.0193(6) 0.0179(6) 0.0080(5) 0.0065(5) 0.0095(5)
C21 0.0171(6) 0.0176(6) 0.0172(6) 0.0063(5) 0.0047(5) 0.0077(5)
C22 0.0189(6) 0.0197(6) 0.0200(7) 0.0061(5) 0.0034(5) 0.0108(5)
C23 0.0154(6) 0.0213(7) 0.0206(7) 0.0030(5) 0.0045(5) 0.0097(5)
C24 0.0145(6) 0.0183(6) 0.0171(6) 0.0039(5) 0.0058(5) 0.0063(5)
C25 0.0185(6) 0.0197(6) 0.0168(6) 0.0055(5) 0.0076(5) 0.0064(5)
C26 0.0275(7) 0.0279(8) 0.0216(7) 0.0114(6) 0.0144(6) 0.0100(6)
C27 0.0299(8) 0.0275(8) 0.0213(7) 0.0150(6) 0.0112(6) 0.0105(6)
C28 0.0217(7) 0.0191(7) 0.0189(7) 0.0090(5) 0.0058(5) 0.0075(5)
C29 0.0207(6) 0.0162(6) 0.0186(6) 0.0052(5) 0.0035(5) 0.0080(5)
C30 0.0219(7) 0.0181(6) 0.0211(7) 0.0051(5) 0.0009(5) 0.0115(5)
C31 0.0183(6) 0.0201(7) 0.0210(7) 0.0016(5) 0.0027(5) 0.0112(5)
C32 0.0187(6) 0.0169(6) 0.0172(6) 0.0024(5) 0.0053(5) 0.0089(5)
V 0.01272(10) 0.01331(10) 0.01244(10) 0.00397(8) 0.00472(8) 0.00459(8)
C33 0.0164(6) 0.0176(6) 0.0173(6) 0.0043(5) 0.0045(5) 0.0048(5)
C34 0.0219(7) 0.0194(6) 0.0194(7) 0.0040(5) 0.0080(5) 0.0067(5)
C35 0.0217(6) 0.0171(6) 0.0182(6) 0.0051(5) 0.0086(5) 0.0088(5)
O1 0.0207(5) 0.0357(6) 0.0301(6) 0.0059(5) 0.0138(5) 0.0097(5)
O2 0.0361(6) 0.0186(5) 0.0353(7) 0.0064(5) 0.0134(5) 0.0026(5)
O3 0.0316(6) 0.0298(6) 0.0318(6) 0.0099(5) 0.0100(5) 0.0214(5)
C36 0.0188(6) 0.0331(8) 0.0168(6) 0.0110(6) 0.0040(5) 0.0102(6)
C37 0.0234(7) 0.0245(7) 0.0132(6) 0.0018(5) 0.0037(5) 0.0019(6)
C38 0.0241(7) 0.0270(7) 0.0152(6) 0.0054(5) 0.0100(5) 0.0099(6)
C39 0.0183(6) 0.0240(7) 0.0139(6) 0.0081(5) 0.0058(5) 0.0032(5)
C40 0.0269(7) 0.0210(6) 0.0150(6) 0.0087(5) 0.0067(5) 0.0102(6)
Cl1 0.0303(4) 0.0251(4) 0.0316(7) 0.0081(4) 0.0145(4) 0.0115(3)
Cl2 0.0393(6) 0.0444(6) 0.0334(5) 0.0091(4) -0.0050(4) 0.0210(6)
C1S 0.0250(8) 0.0198(11) 0.0209(11) 0.0005(8) 0.0084(7) 0.0112(8)
C2S 0.0279(9) 0.0231(11) 0.0230(8) 0.0029(7) 0.0050(8) 0.0114(9)
C3S 0.0454(13) 0.0335(15) 0.0276(10) 0.0089(10) 0.0180(12) 0.0155(14)
C4S 0.0334(11) 0.0355(11) 0.0434(13) 0.0045(11) 0.0236(13) 0.0094(14)
C5S 0.0243(9) 0.0344(11) 0.0332(10) -0.0052(8) 0.0074(8) 0.0117(9)
C6S 0.0298(8) 0.0285(10) 0.0211(10) 0.0006(9) 0.0055(7) 0.0144(8)
Cl3 0.0323(12) 0.0316(17) 0.045(3) 0.0039(16) 0.0187(17) 0.0077(10)
Cl4 0.0411(19) 0.051(3) 0.041(2) 0.0056(16) -0.0078(15) 0.023(2)
C11S 0.0240(14) 0.0196(18) 0.0225(18) 0.0008(14) 0.0089(13) 0.0089(15)
C12S 0.0270(13) 0.0233(15) 0.0232(13) 0.0031(11) 0.0038(12) 0.0130(13)
C13S 0.0412(18) 0.033(2) 0.0286(16) 0.0088(15) 0.0196(17) 0.016(2)
C14S 0.0322(17) 0.0351(17) 0.0428(18) 0.0056(15) 0.0190(18) 0.012(2)
C15S 0.0243(15) 0.0343(19) 0.0318(16) -0.0031(14) 0.0067(15) 0.0111(16)
C16S 0.0282(12) 0.0269(14) 0.0211(13) 0.0014(12) 0.0074(11) 0.0151(12)

loop_
_atom_type_symbol
_atom_type_description
_atom_type_scat_dispersion_real
_atom_type_scat_dispersion_imag
_atom_type_scat_source
C C 0.0033 0.0016 'International Tables Vol C Tables 4.2.6.8 and 6.1.1.4'
H H 0.0000 0.0000 'International Tables Vol C Tables 4.2.6.8 and 6.1.1.4'
N N 0.0061 0.0033 'International Tables Vol C Tables 4.2.6.8 and 6.1.1.4'
O O 0.0106 0.0060 'International Tables Vol C Tables 4.2.6.8 and 6.1.1.4'
Cl Cl 0.1484 0.1585 'International Tables Vol C Tables 4.2.6.8 and 6.1.1.4'
V V 0.3005 0.5294 'International Tables Vol C Tables 4.2.6.8 and 6.1.1.4'
Sn Sn -0.6537 1.4246 'International Tables Vol C Tables 4.2.6.8 and 6.1.1.4'

loop_
_geom_angle_atom_site_label_1
_geom_angle_atom_site_label_2
_geom_angle_atom_site_label_3
_geom_angle
_geom_angle_site_symmetry_1
_geom_angle_site_symmetry_3
_geom_angle_publ_flag
N1 Sn N2 79.03(4) . . ?
N1 Sn N4 78.49(4) . . ?
N2 Sn N4 127.07(4) . . ?
N1 Sn N3 127.20(4) . . ?
N2 Sn N3 78.32(4) . . ?
N4 Sn N3 78.44(4) . . ?
N1 Sn V 121.54(3) . . ?
N2 Sn V 118.66(3) . . ?
N4 Sn V 113.99(3) . . ?
N3 Sn V 111.20(3) . . ?
C4 N1 C1 108.10(10) . . ?
C4 N1 Sn 124.34(8) . . ?
C1 N1 Sn 123.77(8) . . ?
C5 N2 C8 108.12(10) . . ?
C5 N2 Sn 123.29(8) . . ?
C8 N2 Sn 122.71(8) . . ?
C9 N3 C12 108.15(10) . . ?
C9 N3 Sn 121.27(8) . . ?
C12 N3 Sn 120.59(8) . . ?
C16 N4 C13 108.27(11) . . ?
C16 N4 Sn 121.78(9) . . ?
C13 N4 Sn 121.87(8) . . ?
C1 N5 C16 122.75(11) . . ?
C5 N6 C4 123.16(11) . . ?
C8 N7 C9 123.01(11) . . ?
C13 N8 C12 123.05(12) . . ?
N5 C1 N1 127.61(12) . . ?
N5 C1 C2 123.35(11) . . ?
N1 C1 C2 109.03(11) . . ?
C17 C2 C3 121.23(12) . . ?
C17 C2 C1 131.95(12) . . ?
C3 C2 C1 106.82(11) . . ?
C20 C3 C2 121.51(12) . . ?
C20 C3 C4 131.67(12) . . ?
C2 C3 C4 106.81(11) . . ?
N6 C4 N1 127.60(12) . . ?
N6 C4 C3 123.18(12) . . ?
N1 C4 C3 109.22(11) . . ?
N6 C5 N2 127.61(12) . . ?
N6 C5 C6 123.14(12) . . ?
N2 C5 C6 109.20(11) . . ?
C21 C6 C7 121.49(12) . . ?
C21 C6 C5 131.77(12) . . ?
C7 C6 C5 106.71(11) . . ?
C24 C7 C6 121.03(12) . . ?
C24 C7 C8 132.15(12) . . ?
C6 C7 C8 106.81(11) . . ?
N7 C8 N2 127.57(12) . . ?
N7 C8 C7 123.28(11) . . ?
N2 C8 C7 109.15(11) . . ?
N7 C9 N3 127.39(12) . . ?
N7 C9 C10 123.42(12) . . ?
N3 C9 C10 109.18(11) . . ?
C25 C10 C11 121.20(12) . . ?
C25 C10 C9 132.07(12) . . ?
C11 C10 C9 106.65(11) . . ?
C28 C11 C10 121.64(12) . . ?
C28 C11 C12 131.49(13) . . ?
C10 C11 C12 106.83(11) . . ?
N8 C12 N3 127.71(12) . . ?
N8 C12 C11 123.12(12) . . ?
N3 C12 C11 109.16(11) . . ?
N8 C13 N4 127.64(12) . . ?
N8 C13 C14 123.13(12) . . ?
N4 C13 C14 109.16(11) . . ?
C29 C14 C15 121.19(12) . . ?
C29 C14 C13 132.31(13) . . ?
C15 C14 C13 106.48(11) . . ?
C32 C15 C14 121.29(12) . . ?
C32 C15 C16 131.66(13) . . ?
C14 C15 C16 107.01(11) . . ?
N5 C16 N4 127.71(12) . . ?
N5 C16 C15 123.25(12) . . ?
N4 C16 C15 109.04(11) . . ?
C18 C17 C2 117.27(12) . . ?
C17 C18 C19 121.30(12) . . ?
C20 C19 C18 121.55(13) . . ?
C19 C20 C3 117.11(12) . . ?
C22 C21 C6 117.29(12) . . ?
C21 C22 C23 121.32(13) . . ?
C24 C23 C22 121.24(12) . . ?
C23 C24 C7 117.61(12) . . ?
C26 C25 C10 116.86(13) . . ?
C25 C26 C27 121.64(13) . . ?
C28 C27 C26 121.66(13) . . ?
C27 C28 C11 116.99(13) . . ?
C30 C29 C14 117.43(13) . . ?
C29 C30 C31 121.29(13) . . ?
C32 C31 C30 121.26(13) . . ?
C31 C32 C15 117.51(13) . . ?
C34 V C35 77.16(6) . . ?
C34 V C33 75.80(6) . . ?
C35 V C33 117.15(6) . . ?
C34 V C40 141.00(6) . . ?
C35 V C40 133.55(6) . . ?
C33 V C40 100.99(6) . . ?
C34 V C39 141.20(6) . . ?
C35 V C39 98.13(6) . . ?
C33 V C39 135.94(6) . . ?
C40 V C39 36.75(5) . . ?
C34 V C36 104.73(6) . . ?
C35 V C36 148.87(6) . . ?
C33 V C36 92.93(6) . . ?
C40 V C36 36.27(5) . . ?
C39 V C36 60.50(5) . . ?
C34 V C38 105.02(6) . . ?
C35 V C38 89.19(6) . . ?
C33 V C38 152.58(6) . . ?
C40 V C38 60.67(5) . . ?
C39 V C38 36.20(5) . . ?
C36 V C38 60.04(5) . . ?
C34 V C37 86.61(6) . . ?
C35 V C37 115.18(6) . . ?
C33 V C37 118.48(6) . . ?
C40 V C37 60.31(5) . . ?
C39 V C37 60.20(5) . . ?
C36 V C37 35.82(6) . . ?
C38 V C37 35.92(5) . . ?
C34 V Sn 125.23(4) . . ?
C35 V Sn 75.46(4) . . ?
C33 V Sn 76.07(4) . . ?
C40 V Sn 90.10(4) . . ?
C39 V Sn 89.27(4) . . ?
C36 V Sn 122.72(4) . . ?
C38 V Sn 120.91(4) . . ?
C37 V Sn 148.12(4) . . ?
O1 C33 V 175.93(13) . . ?
O2 C34 V 178.95(13) . . ?
O3 C35 V 176.47(13) . . ?
C37 C36 C40 108.30(13) . . ?
C37 C36 V 72.56(8) . . ?
C40 C36 V 70.86(8) . . ?
C36 C37 C38 108.26(13) . . ?
C36 C37 V 71.62(8) . . ?
C38 C37 V 71.71(8) . . ?
C37 C38 C39 107.93(13) . . ?
C37 C38 V 72.37(8) . . ?
C39 C38 V 70.91(8) . . ?
C38 C39 C40 107.96(13) . . ?
C38 C39 V 72.89(8) . . ?
C40 C39 V 71.47(8) . . ?
C36 C40 C39 107.54(13) . . ?
C36 C40 V 72.87(8) . . ?
C39 C40 V 71.77(8) . . ?
C2S C1S C6S 120.0 . . ?
C2S C1S Cl1 121.20(8) . . ?
C6S C1S Cl1 118.76(8) . . ?
C1S C2S C3S 120.0 . . ?
C1S C2S Cl2 120.87(9) . . ?
C3S C2S Cl2 119.12(9) . . ?
C4S C3S C2S 120.0 . . ?
C3S C4S C5S 120.0 . . ?
C6S C5S C4S 120.0 . . ?
C5S C6S C1S 120.0 . . ?
C12S C11S C16S 120.0 . . ?
C12S C11S Cl3 121.30(14) . . ?
C16S C11S Cl3 118.68(14) . . ?
C13S C12S C11S 120.0 . . ?
C13S C12S Cl4 119.25(16) . . ?
C11S C12S Cl4 120.65(16) . . ?
C12S C13S C14S 120.0 . . ?
C15S C14S C13S 120.0 . . ?
C14S C15S C16S 120.0 . . ?
C15S C16S C11S 120.0 . . ?
C22S Cl6 Cl6 133(3) . 2_765 ?
C22S C21S C26S 120.0 . . ?
C22S C21S Cl5 121.2(2) . . ?
C26S C21S Cl5 118.7(2) . . ?
C23S C22S C21S 120.0 . . ?
C23S C22S Cl6 119.23(18) . . ?
C21S C22S Cl6 120.76(18) . . ?
C22S C23S C24S 120.0 . . ?
C25S C24S C23S 120.0 . . ?
C24S C25S C26S 120.0 . . ?
C25S C26S C21S 120.0 . . ?

loop_
_geom_bond_atom_site_label_1
_geom_bond_atom_site_label_2
_geom_bond_distance
_geom_bond_site_symmetry_2
_geom_bond_publ_flag
Sn N1 2.1819(11) . ?
Sn N2 2.1827(11) . ?
Sn N4 2.1922(11) . ?
Sn N3 2.1973(11) . ?
Sn V 2.6509(3) . ?
N1 C4 1.3805(16) . ?
N1 C1 1.3854(16) . ?
N2 C5 1.3780(16) . ?
N2 C8 1.3833(16) . ?
N3 C9 1.3792(16) . ?
N3 C12 1.3802(16) . ?
N4 C16 1.3787(16) . ?
N4 C13 1.3822(16) . ?
N5 C1 1.3224(17) . ?
N5 C16 1.3308(17) . ?
N6 C5 1.3266(17) . ?
N6 C4 1.3271(16) . ?
N7 C8 1.3249(17) . ?
N7 C9 1.3297(17) . ?
N8 C13 1.3265(17) . ?
N8 C12 1.3272(17) . ?
C1 C2 1.4547(18) . ?
C2 C17 1.3950(18) . ?
C2 C3 1.3975(18) . ?
C3 C20 1.3924(18) . ?
C3 C4 1.4542(17) . ?
C5 C6 1.4537(17) . ?
C6 C21 1.3929(18) . ?
C6 C7 1.3982(18) . ?
C7 C24 1.3934(18) . ?
C7 C8 1.4502(18) . ?
C9 C10 1.4526(18) . ?
C10 C25 1.3969(18) . ?
C10 C11 1.3984(19) . ?
C11 C28 1.3915(18) . ?
C11 C12 1.4500(18) . ?
C13 C14 1.4517(18) . ?
C14 C29 1.3918(18) . ?
C14 C15 1.4012(19) . ?
C15 C32 1.3902(18) . ?
C15 C16 1.4493(18) . ?
C17 C18 1.3874(19) . ?
C18 C19 1.402(2) . ?
C19 C20 1.3874(19) . ?
C21 C22 1.3883(19) . ?
C22 C23 1.403(2) . ?
C23 C24 1.3863(19) . ?
C25 C26 1.388(2) . ?
C26 C27 1.398(2) . ?
C27 C28 1.383(2) . ?
C29 C30 1.389(2) . ?
C30 C31 1.402(2) . ?
C31 C32 1.3879(19) . ?
V C34 1.9185(15) . ?
V C35 1.9232(14) . ?
V C33 1.9253(14) . ?
V C40 2.2539(14) . ?
V C39 2.2579(13) . ?
V C36 2.2800(14) . ?
V C38 2.2835(14) . ?
V C37 2.2922(14) . ?
C33 O1 1.1589(17) . ?
C34 O2 1.1520(18) . ?
C35 O3 1.1547(17) . ?
C36 C37 1.406(2) . ?
C36 C40 1.412(2) . ?
C37 C38 1.411(2) . ?
C38 C39 1.411(2) . ?
C39 C40 1.422(2) . ?
Cl1 C1S 1.7210(12) . ?
Cl2 C2S 1.7249(11) . ?
C1S C2S 1.3900 . ?
C1S C6S 1.3900 . ?
C2S C3S 1.3900 . ?
C3S C4S 1.3900 . ?
C4S C5S 1.3900 . ?
C5S C6S 1.3900 . ?
Cl3 C11S 1.7210(17) . ?
Cl4 C12S 1.7259(17) . ?
C11S C12S 1.3900 . ?
C11S C16S 1.3900 . ?
C12S C13S 1.3900 . ?
C13S C14S 1.3900 . ?
C14S C15S 1.3900 . ?
C15S C16S 1.3900 . ?
Cl5 C21S 1.7215(19) . ?
Cl6 C22S 1.7251(18) . ?
Cl6 Cl6 2.45(5) 2_765 ?
C21S C22S 1.3900 . ?
C21S C26S 1.3900 . ?
C22S C23S 1.3900 . ?
C23S C24S 1.3900 . ?
C24S C25S 1.3900 . ?
C25S C26S 1.3900 . ?
